data_4348109
loop_
_publ_author_name
'Zhang, Ren-Chun'
'Wang, Jun-Jie'
'Zhang, Jing-Chao'
'Wang, Meng-Qi'
'Sun, Min'
'Ding, Feng'
'Zhang, Dao-Jun'
'An, Yong-Lin'

_publ_section_title
;
 Coordination-Induced Syntheses of Two Hybrid Framework Iodides: A
 Thermochromic Luminescent Thermometer.
;
_journal_issue 15
_journal_name_full 'Inorganic chemistry'
_journal_page_first 7556
_journal_page_last 7563
_journal_paper_doi 10.1021/acs.inorgchem.6b00973
_journal_volume 55
_journal_year 2016
_chemical_formula_sum 'C24 H48 Ag16 I12 N16'
_chemical_formula_weight 3809.50
_space_group_IT_number 225
_space_group_name_Hall '-F 4 2 3'
_space_group_name_H-M_alt 'F m -3 m'
_symmetry_cell_setting cubic
_symmetry_space_group_name_H-M 'F m -3 m'
_atom_sites_solution_hydrogens geom
_atom_sites_solution_primary direct
_atom_sites_solution_secondary difmap
_audit_creation_method SHELXL-97
_cell_angle_alpha 90.00
_cell_angle_beta 90.00
_cell_angle_gamma 90.00
_cell_formula_units_Z 2
_cell_length_a 14.50220(10)
_cell_length_b 14.50220(10)
_cell_length_c 14.50220(10)
_cell_measurement_reflns_used 4939
_cell_measurement_temperature 296(2)
_cell_measurement_theta_max 26.86
_cell_measurement_theta_min 2.43
_cell_volume 3050.01(4)
_computing_cell_refinement 'Bruker SAINT'
_computing_data_collection 'Bruker APEX2'
_computing_data_reduction 'Bruker SAINT'
_computing_molecular_graphics 'Bruker SHELXTL'
_computing_publication_material 'Bruker SHELXTL'
_computing_structure_refinement 'SHELXL-97 (Sheldrick, 2008)'
_computing_structure_solution 'SHELXS-97 (Sheldrick, 2008)'
_diffrn_ambient_temperature 296(2)
_diffrn_measured_fraction_theta_full 0.989
_diffrn_measured_fraction_theta_max 0.989
_diffrn_measurement_device_type 'Bruker APEX-II CCD'
_diffrn_measurement_method '\f and \w scans'
_diffrn_radiation_monochromator graphite
_diffrn_radiation_source 'fine-focus sealed tube'
_diffrn_radiation_type MoK\a
_diffrn_radiation_wavelength 0.71073
_diffrn_reflns_av_R_equivalents 0.0245
_diffrn_reflns_av_sigmaI/netI 0.0060
_diffrn_reflns_limit_h_max 15
_diffrn_reflns_limit_h_min -17
_diffrn_reflns_limit_k_max 17
_diffrn_reflns_limit_k_min -17
_diffrn_reflns_limit_l_max 17
_diffrn_reflns_limit_l_min -17
_diffrn_reflns_number 7361
_diffrn_reflns_theta_full 24.93
_diffrn_reflns_theta_max 24.93
_diffrn_reflns_theta_min 2.43
_exptl_absorpt_coefficient_mu 11.117
_exptl_absorpt_correction_type none
_exptl_crystal_colour yellow
_exptl_crystal_density_diffrn 4.148
_exptl_crystal_density_method 'not measured'
_exptl_crystal_description block
_exptl_crystal_F_000 3384
_exptl_crystal_size_max 0.1
_exptl_crystal_size_mid 0.1
_exptl_crystal_size_min 0.1
_platon_squeeze_details
;
;
_refine_diff_density_max 1.048
_refine_diff_density_min -1.042
_refine_diff_density_rms 1.007
_refine_ls_extinction_method none
_refine_ls_goodness_of_fit_ref 1.009
_refine_ls_hydrogen_treatment constr
_refine_ls_matrix_type full
_refine_ls_number_parameters 14
_refine_ls_number_reflns 173
_refine_ls_number_restraints 6
_refine_ls_restrained_S_all 1.000
_refine_ls_R_factor_all 0.0593
_refine_ls_R_factor_gt 0.0549
_refine_ls_shift/su_max 0.000
_refine_ls_shift/su_mean 0.000
_refine_ls_structure_factor_coef Fsqd
_refine_ls_weighting_details 'calc w=1/[\s^2^(Fo^2^)+(0.5300P)^2^+0.0000P] where P=(Fo^2^+2Fc^2^)/3'
_refine_ls_weighting_scheme calc
_refine_ls_wR_factor_gt 0.15865
_refine_ls_wR_factor_ref 0.17632
_reflns_number_gt 172
_reflns_number_total 173
_reflns_threshold_expression >2sigma(I)
_cod_data_source_file ic6b00973_si_005.cif
_cod_data_source_block 1
_cod_depositor_comments
;
The following automatic conversions were performed:

data item '_symmetry_cell_setting' value 'Cubic' was changed to
'cubic' in accordance with the
/home/saulius/struct/COD-crude-data/automatic-downloads/DataCite-retrospective/ACS/depositions/lib/dictionaries/cif_core.dic
dictionary named 'cif_core.dic' version 2.4.2 last updated on
2011-04-26.

Automatic conversion script
Id: cif_fix_values 6909 2019-04-08 15:41:33Z antanas 
;
_cod_original_sg_symbol_H-M 'Fm-3m '
_cod_database_code 4348109

loop_
_symmetry_equiv_pos_as_xyz
'x, y, z'
'-x, -y, z'
'-x, y, -z'
'x, -y, -z'
'z, x, y'
'z, -x, -y'
'-z, -x, y'
'-z, x, -y'
'y, z, x'
'-y, z, -x'
'y, -z, -x'
'-y, -z, x'
'y, x, -z'
'-y, -x, -z'
'y, -x, z'
'-y, x, z'
'x, z, -y'
'-x, z, y'
'-x, -z, -y'
'x, -z, y'
'z, y, -x'
'z, -y, x'
'-z, y, x'
'-z, -y, -x'
'x, y+1/2, z+1/2'
'-x, -y+1/2, z+1/2'
'-x, y+1/2, -z+1/2'
'x, -y+1/2, -z+1/2'
'z, x+1/2, y+1/2'
'z, -x+1/2, -y+1/2'
'-z, -x+1/2, y+1/2'
'-z, x+1/2, -y+1/2'
'y, z+1/2, x+1/2'
'-y, z+1/2, -x+1/2'
'y, -z+1/2, -x+1/2'
'-y, -z+1/2, x+1/2'
'y, x+1/2, -z+1/2'
'-y, -x+1/2, -z+1/2'
'y, -x+1/2, z+1/2'
'-y, x+1/2, z+1/2'
'x, z+1/2, -y+1/2'
'-x, z+1/2, y+1/2'
'-x, -z+1/2, -y+1/2'
'x, -z+1/2, y+1/2'
'z, y+1/2, -x+1/2'
'z, -y+1/2, x+1/2'
'-z, y+1/2, x+1/2'
'-z, -y+1/2, -x+1/2'
'x+1/2, y, z+1/2'
'-x+1/2, -y, z+1/2'
'-x+1/2, y, -z+1/2'
'x+1/2, -y, -z+1/2'
'z+1/2, x, y+1/2'
'z+1/2, -x, -y+1/2'
'-z+1/2, -x, y+1/2'
'-z+1/2, x, -y+1/2'
'y+1/2, z, x+1/2'
'-y+1/2, z, -x+1/2'
'y+1/2, -z, -x+1/2'
'-y+1/2, -z, x+1/2'
'y+1/2, x, -z+1/2'
'-y+1/2, -x, -z+1/2'
'y+1/2, -x, z+1/2'
'-y+1/2, x, z+1/2'
'x+1/2, z, -y+1/2'
'-x+1/2, z, y+1/2'
'-x+1/2, -z, -y+1/2'
'x+1/2, -z, y+1/2'
'z+1/2, y, -x+1/2'
'z+1/2, -y, x+1/2'
'-z+1/2, y, x+1/2'
'-z+1/2, -y, -x+1/2'
'x+1/2, y+1/2, z'
'-x+1/2, -y+1/2, z'
'-x+1/2, y+1/2, -z'
'x+1/2, -y+1/2, -z'
'z+1/2, x+1/2, y'
'z+1/2, -x+1/2, -y'
'-z+1/2, -x+1/2, y'
'-z+1/2, x+1/2, -y'
'y+1/2, z+1/2, x'
'-y+1/2, z+1/2, -x'
'y+1/2, -z+1/2, -x'
'-y+1/2, -z+1/2, x'
'y+1/2, x+1/2, -z'
'-y+1/2, -x+1/2, -z'
'y+1/2, -x+1/2, z'
'-y+1/2, x+1/2, z'
'x+1/2, z+1/2, -y'
'-x+1/2, z+1/2, y'
'-x+1/2, -z+1/2, -y'
'x+1/2, -z+1/2, y'
'z+1/2, y+1/2, -x'
'z+1/2, -y+1/2, x'
'-z+1/2, y+1/2, x'
'-z+1/2, -y+1/2, -x'
'-x, -y, -z'
'x, y, -z'
'x, -y, z'
'-x, y, z'
'-z, -x, -y'
'-z, x, y'
'z, x, -y'
'z, -x, y'
'-y, -z, -x'
'y, -z, x'
'-y, z, x'
'y, z, -x'
'-y, -x, z'
'y, x, z'
'-y, x, -z'
'y, -x, -z'
'-x, -z, y'
'x, -z, -y'
'x, z, y'
'-x, z, -y'
'-z, -y, x'
'-z, y, -x'
'z, -y, -x'
'z, y, x'
'-x, -y+1/2, -z+1/2'
'x, y+1/2, -z+1/2'
'x, -y+1/2, z+1/2'
'-x, y+1/2, z+1/2'
'-z, -x+1/2, -y+1/2'
'-z, x+1/2, y+1/2'
'z, x+1/2, -y+1/2'
'z, -x+1/2, y+1/2'
'-y, -z+1/2, -x+1/2'
'y, -z+1/2, x+1/2'
'-y, z+1/2, x+1/2'
'y, z+1/2, -x+1/2'
'-y, -x+1/2, z+1/2'
'y, x+1/2, z+1/2'
'-y, x+1/2, -z+1/2'
'y, -x+1/2, -z+1/2'
'-x, -z+1/2, y+1/2'
'x, -z+1/2, -y+1/2'
'x, z+1/2, y+1/2'
'-x, z+1/2, -y+1/2'
'-z, -y+1/2, x+1/2'
'-z, y+1/2, -x+1/2'
'z, -y+1/2, -x+1/2'
'z, y+1/2, x+1/2'
'-x+1/2, -y, -z+1/2'
'x+1/2, y, -z+1/2'
'x+1/2, -y, z+1/2'
'-x+1/2, y, z+1/2'
'-z+1/2, -x, -y+1/2'
'-z+1/2, x, y+1/2'
'z+1/2, x, -y+1/2'
'z+1/2, -x, y+1/2'
'-y+1/2, -z, -x+1/2'
'y+1/2, -z, x+1/2'
'-y+1/2, z, x+1/2'
'y+1/2, z, -x+1/2'
'-y+1/2, -x, z+1/2'
'y+1/2, x, z+1/2'
'-y+1/2, x, -z+1/2'
'y+1/2, -x, -z+1/2'
'-x+1/2, -z, y+1/2'
'x+1/2, -z, -y+1/2'
'x+1/2, z, y+1/2'
'-x+1/2, z, -y+1/2'
'-z+1/2, -y, x+1/2'
'-z+1/2, y, -x+1/2'
'z+1/2, -y, -x+1/2'
'z+1/2, y, x+1/2'
'-x+1/2, -y+1/2, -z'
'x+1/2, y+1/2, -z'
'x+1/2, -y+1/2, z'
'-x+1/2, y+1/2, z'
'-z+1/2, -x+1/2, -y'
'-z+1/2, x+1/2, y'
'z+1/2, x+1/2, -y'
'z+1/2, -x+1/2, y'
'-y+1/2, -z+1/2, -x'
'y+1/2, -z+1/2, x'
'-y+1/2, z+1/2, x'
'y+1/2, z+1/2, -x'
'-y+1/2, -x+1/2, z'
'y+1/2, x+1/2, z'
'-y+1/2, x+1/2, -z'
'y+1/2, -x+1/2, -z'
'-x+1/2, -z+1/2, y'
'x+1/2, -z+1/2, -y'
'x+1/2, z+1/2, y'
'-x+1/2, z+1/2, -y'
'-z+1/2, -y+1/2, x'
'-z+1/2, y+1/2, -x'
'z+1/2, -y+1/2, -x'
'z+1/2, y+1/2, x'

loop_
_atom_site_label
_atom_site_type_symbol
_atom_site_fract_x
_atom_site_fract_y
_atom_site_fract_z
_atom_site_U_iso_or_equiv
_atom_site_adp_type
_atom_site_occupancy
_atom_site_symmetry_multiplicity
_atom_site_calc_flag
_atom_site_refinement_flags
I1 I 0.0000 0.5000 0.2361(2) 0.024(3) Uani 1 8 d S
Ag1 Ag 0.0939(2) 0.4061(2) 0.0939(2) 0.055(3) Uani 1 6 d S
N1 N 0.1965(16) 0.3035(16) 0.1965(16) 0.034(7) Uani 1 6 d S
C1 C 0.2500 0.3757(18) 0.2500 0.036(7) Uani 1 4 d SU
H1A H 0.2111 0.4138 0.2889 0.043 Uiso 0.50 2 calc SPR
H1B H 0.2889 0.4138 0.2111 0.043 Uiso 0.50 2 calc SPR

loop_
_atom_site_aniso_label
_atom_site_aniso_U_11
_atom_site_aniso_U_22
_atom_site_aniso_U_33
_atom_site_aniso_U_23
_atom_site_aniso_U_13
_atom_site_aniso_U_12
I1 0.027(3) 0.027(3) 0.019(3) 0.000 0.000 0.000
Ag1 0.055(3) 0.055(3) 0.055(3) -0.0002(12) 0.0002(12) -0.0002(12)
N1 0.034(7) 0.034(7) 0.034(7) -0.009(10) 0.009(10) -0.009(10)
C1 0.035(8) 0.036(11) 0.035(8) 0.000 0.018(8) 0.000

loop_
_atom_type_symbol
_atom_type_description
_atom_type_scat_dispersion_real
_atom_type_scat_dispersion_imag
_atom_type_scat_source
C C 0.0033 0.0016 'International Tables Vol C Tables 4.2.6.8 and 6.1.1.4'
H H 0.0000 0.0000 'International Tables Vol C Tables 4.2.6.8 and 6.1.1.4'
N N 0.0061 0.0033 'International Tables Vol C Tables 4.2.6.8 and 6.1.1.4'
Ag Ag -0.8971 1.1015 'International Tables Vol C Tables 4.2.6.8 and 6.1.1.4'
I I -0.4742 1.8119 'International Tables Vol C Tables 4.2.6.8 and 6.1.1.4'

loop_
_geom_angle_atom_site_label_1
_geom_angle_atom_site_label_2
_geom_angle_atom_site_label_3
_geom_angle
_geom_angle_site_symmetry_1
_geom_angle_site_symmetry_3
Ag1 I1 Ag1 57.69(14) 100 .
Ag1 I1 Ag1 57.69(14) 100 2_565
Ag1 I1 Ag1 86.0(2) . 2_565
Ag1 I1 Ag1 86.0(2) 100 99_565
Ag1 I1 Ag1 57.69(14) . 99_565
Ag1 I1 Ag1 57.69(14) 2_565 99_565
N1 Ag1 Ag1 125.3 . 98
N1 Ag1 Ag1 125.3 . 99_565
Ag1 Ag1 Ag1 90.0 98 99_565
N1 Ag1 Ag1 125.264(1) . 100
Ag1 Ag1 Ag1 90.0 98 100
Ag1 Ag1 Ag1 90.0 99_565 100
N1 Ag1 I1 97.76(11) . 177
Ag1 Ag1 I1 61.15(7) 98 177
Ag1 Ag1 I1 136.98(11) 99_565 177
Ag1 Ag1 I1 61.15(7) 100 177
N1 Ag1 I1 97.76(12) . 29_554
Ag1 Ag1 I1 61.15(7) 98 29_554
Ag1 Ag1 I1 61.15(7) 99_565 29_554
Ag1 Ag1 I1 136.98(11) 100 29_554
I1 Ag1 I1 118.21(5) 177 29_554
N1 Ag1 I1 97.76(11) . .
Ag1 Ag1 I1 136.98(12) 98 .
Ag1 Ag1 I1 61.15(7) 99_565 .
Ag1 Ag1 I1 61.15(7) 100 .
I1 Ag1 I1 118.21(5) 177 .
I1 Ag1 I1 118.21(5) 29_554 .
C1 N1 C1 116.4(12) . 30
C1 N1 C1 116.4(11) . 58
C1 N1 C1 116.4(11) 30 58
C1 N1 Ag1 101.1(18) . .
C1 N1 Ag1 101.1(18) 30 .
C1 N1 Ag1 101.1(18) 58 .
N1 C1 N1 93(4) . 51

loop_
_geom_bond_atom_site_label_1
_geom_bond_atom_site_label_2
_geom_bond_distance
_geom_bond_site_symmetry_2
I1 Ag1 2.821(2) 100
I1 Ag1 2.821(2) .
I1 Ag1 2.821(2) 2_565
I1 Ag1 2.821(2) 99_565
Ag1 N1 2.58(4) .
Ag1 Ag1 2.722(6) 98
Ag1 Ag1 2.722(6) 99_565
Ag1 Ag1 2.722(6) 100
Ag1 I1 2.821(2) 177
Ag1 I1 2.821(2) 29_554
N1 C1 1.516(17) .
N1 C1 1.516(17) 30
N1 C1 1.516(17) 58
C1 N1 1.516(17) 51

loop_
_platon_squeeze_void_nr
_platon_squeeze_void_average_x
_platon_squeeze_void_average_y
_platon_squeeze_void_average_z
_platon_squeeze_void_volume
_platon_squeeze_void_count_electrons
_platon_squeeze_void_content
1 0.000 0.000 0.000 48 19 ' '
2 0.000 0.500 0.500 48 19 ' '
3 0.500 0.000 0.500 48 19 ' '
4 0.500 0.500 0.000 48 19 ' '
